data_7060564
loop_
_publ_author_name
'Geier, Stephen J.'
'Binder, Justin F.'
'Vogels, Christopher M.'
'Watanabe, Lara K.'
'Macdonald, Charles L. B.'
'Westcott, Stephen A.'

_publ_section_title
;
 The hydroboration of \a-diimines
;
_journal_issue 33
_journal_name_full 'New Journal of Chemistry'
_journal_page_first 14908
_journal_page_last 14912
_journal_paper_doi 10.1039/D1NJ01025E
_journal_volume 45
_journal_year 2021
_chemical_formula_moiety 'C24 H25 B N2 O4'
_chemical_formula_sum 'C24 H25 B N2 O4'
_chemical_formula_weight 416.27
_space_group_crystal_system monoclinic
_space_group_IT_number 14
_space_group_name_Hall '-P 2ybc'
_space_group_name_H-M_alt 'P 1 21/c 1'
_atom_sites_solution_hydrogens geom
_atom_sites_solution_primary iterative
_audit_creation_date 2021-01-31
_audit_creation_method
;
Olex2 1.2
(compiled 2018.05.29 svn.r3508 for OlexSys, GUI svn.r5506)
;
_audit_update_record
;
2021-03-01 deposited with the CCDC.	2021-04-13 downloaded from the CCDC.
;
_cell_angle_alpha 90
_cell_angle_beta 91.108(2)
_cell_angle_gamma 90
_cell_formula_units_Z 4
_cell_length_a 10.4891(3)
_cell_length_b 8.8508(3)
_cell_length_c 22.8286(7)
_cell_measurement_reflns_used 9577
_cell_measurement_temperature 170(2)
_cell_measurement_theta_max 70.12
_cell_measurement_theta_min 3.87
_cell_volume 2118.94(11)
_computing_cell_refinement 'SAINT v8.37A (Bruker, 2015)'
_computing_data_reduction 'SAINT v8.37A (Bruker, 2015)'
_computing_molecular_graphics 'Olex2 (Dolomanov et al., 2009)'
_computing_publication_material 'Olex2 (Dolomanov et al., 2009)'
_computing_structure_refinement 'ShelXL (Sheldrick, 2015)'
_computing_structure_solution 'olex2.solve (Bourhis et al., 2015)'
_diffrn_ambient_temperature 169.99
_diffrn_measured_fraction_theta_full 1.000
_diffrn_measured_fraction_theta_max 1.000
_diffrn_measurement_device_type 'Bruker APEX-II CCD'
_diffrn_measurement_method '\f and \w scans'
_diffrn_radiation_type CuK\a
_diffrn_radiation_wavelength 1.54178
_diffrn_reflns_av_R_equivalents 0.0833
_diffrn_reflns_av_unetI/netI 0.0416
_diffrn_reflns_Laue_measured_fraction_full 1.000
_diffrn_reflns_Laue_measured_fraction_max 1.000
_diffrn_reflns_limit_h_max 12
_diffrn_reflns_limit_h_min -12
_diffrn_reflns_limit_k_max 10
_diffrn_reflns_limit_k_min -10
_diffrn_reflns_limit_l_max 27
_diffrn_reflns_limit_l_min -27
_diffrn_reflns_number 40524
_diffrn_reflns_point_group_measured_fraction_full 1.000
_diffrn_reflns_point_group_measured_fraction_max 1.000
_diffrn_reflns_theta_full 67.679
_diffrn_reflns_theta_max 70.129
_diffrn_reflns_theta_min 3.873
_diffrn_standards_number 0
_exptl_absorpt_coefficient_mu 0.713
_exptl_absorpt_correction_T_max 0.6730
_exptl_absorpt_correction_T_min 0.5923
_exptl_absorpt_correction_type multi-scan
_exptl_absorpt_process_details
'SADABS-2016/2 (Bruker,2016/2) was used for absorption correction. wR2(int) was 0.1323 before and 0.1158 after correction. The Ratio of minimum to maximum transmission is 0.8801. The \l/2 correction factor is Not present.'
_exptl_crystal_colour yellow
_exptl_crystal_colour_primary yellow
_exptl_crystal_density_diffrn 1.305
_exptl_crystal_description Block
_exptl_crystal_F_000 880
_exptl_crystal_size_max 0.22
_exptl_crystal_size_mid 0.13
_exptl_crystal_size_min 0.124
_refine_diff_density_max 0.245
_refine_diff_density_min -0.266
_refine_diff_density_rms 0.067
_refine_ls_extinction_method none
_refine_ls_goodness_of_fit_ref 1.046
_refine_ls_hydrogen_treatment constr
_refine_ls_matrix_type full
_refine_ls_number_parameters 284
_refine_ls_number_reflns 4028
_refine_ls_number_restraints 0
_refine_ls_restrained_S_all 1.046
_refine_ls_R_factor_all 0.0522
_refine_ls_R_factor_gt 0.0453
_refine_ls_shift/su_max 0.000
_refine_ls_shift/su_mean 0.000
_refine_ls_structure_factor_coef Fsqd
_refine_ls_weighting_details 'w=1/[\s^2^(Fo^2^)+(0.0772P)^2^+0.6443P] where P=(Fo^2^+2Fc^2^)/3'
_refine_ls_weighting_scheme calc
_refine_ls_wR_factor_gt 0.1228
_refine_ls_wR_factor_ref 0.1289
_reflns_Friedel_coverage 0.000
_reflns_number_gt 3456
_reflns_number_total 4028
_reflns_threshold_expression 'I > 2\s(I)'
_cod_data_source_file d1nj01025e2.cif
_cod_data_source_block cu_SJG774_0m
_cod_depositor_comments 'Adding full bibliography for 7060564--7060566.cif.'
_cod_database_code 7060564
_shelx_shelxl_version_number 2018/3
_shelx_space_group_comment
;
The symmetry employed for this shelxl refinement is uniquely defined
by the following loop, which should always be used as a source of
symmetry information in preference to the above space-group names.
They are only intended as comments.
;
_shelx_estimated_absorpt_t_max 0.917
_shelx_estimated_absorpt_t_min 0.859
_olex2_refinement_description
;
1. Fixed Uiso
 At 1.2 times of:
  All C(H) groups
 At 1.5 times of:
  All C(H,H,H) groups
2.a Ternary CH refined with riding coordinates:
 C1(H1)
2.b Aromatic/amide H refined with riding coordinates:
 C23(H23), C12(H12), C6(H6), C16(H16), C19(H19), C20(H20), C22(H22), C9(H9),
 C13(H13), C15(H15), C7(H7), C8(H8)
2.c Idealised Me refined as rotating group:
 C17(H17A,H17B,H17C), C4(H4A,H4B,H4C), C3(H3A,H3B,H3C), C24(H24A,H24B,H24C)
;
_olex2_submission_special_instructions 'No special instructions were received'

loop_
_space_group_symop_operation_xyz
'x, y, z'
'-x, y+1/2, -z+1/2'
'-x, -y, -z'
'x, -y-1/2, z-1/2'

loop_
_atom_site_label
_atom_site_type_symbol
_atom_site_fract_x
_atom_site_fract_y
_atom_site_fract_z
_atom_site_U_iso_or_equiv
_atom_site_adp_type
_atom_site_occupancy
_atom_site_site_symmetry_order
_atom_site_calc_flag
_atom_site_refinement_flags_posn
_atom_site_refinement_flags_adp
_atom_site_refinement_flags_occupancy
_atom_site_disorder_assembly
_atom_site_disorder_group
O2 O 0.30216(9) 0.90982(11) 0.47883(4) 0.0202(2) Uani 1 1 d . . . . .
O1 O 0.28571(9) 0.65455(11) 0.45131(5) 0.0219(2) Uani 1 1 d . . . . .
O4 O 0.62894(11) 0.94629(15) 0.23012(5) 0.0323(3) Uani 1 1 d . . . . .
O3 O 0.06375(12) 0.53610(16) 0.71607(5) 0.0391(3) Uani 1 1 d . . . . .
N2 N 0.50712(11) 0.76819(13) 0.45648(5) 0.0192(3) Uani 1 1 d . . . . .
N1 N 0.40792(11) 0.71324(14) 0.54499(5) 0.0216(3) Uani 1 1 d . . . . .
C10 C 0.19167(13) 0.88494(16) 0.44716(6) 0.0188(3) Uani 1 1 d . . . . .
C5 C 0.18227(13) 0.73325(17) 0.43088(6) 0.0195(3) Uani 1 1 d . . . . .
C11 C 0.32511(14) 0.66738(16) 0.58878(6) 0.0199(3) Uani 1 1 d . . . . .
C23 C 0.62790(14) 0.93074(17) 0.39113(6) 0.0223(3) Uani 1 1 d . . . . .
H23 H 0.669403 0.974023 0.424468 0.027 Uiso 1 1 calc R . . . .
C1 C 0.54291(13) 0.67935(17) 0.55062(6) 0.0209(3) Uani 1 1 d . . . . .
H1 H 0.554372 0.569158 0.558832 0.025 Uiso 1 1 calc R . . . .
C12 C 0.19517(14) 0.70588(17) 0.58545(7) 0.0222(3) Uani 1 1 d . . . . .
H12 H 0.163788 0.763343 0.553118 0.027 Uiso 1 1 calc R . . . .
C2 C 0.59407(14) 0.71517(16) 0.49151(6) 0.0200(3) Uani 1 1 d . . . . .
C6 C 0.07852(14) 0.67927(18) 0.39999(7) 0.0248(3) Uani 1 1 d . . . . .
H6 H 0.072401 0.575819 0.389209 0.030 Uiso 1 1 calc R . . . .
C16 C 0.36618(14) 0.58257(17) 0.63722(7) 0.0231(3) Uani 1 1 d . . . . .
H16 H 0.453586 0.555323 0.640781 0.028 Uiso 1 1 calc R . . . .
C17 C 0.1047(2) 0.4421(3) 0.76340(9) 0.0536(6) Uani 1 1 d . . . . .
H17A H 0.143850 0.350221 0.747900 0.080 Uiso 1 1 calc GR . . . .
H17B H 0.031265 0.414783 0.787059 0.080 Uiso 1 1 calc GR . . . .
H17C H 0.167342 0.496606 0.787817 0.080 Uiso 1 1 calc GR . . . .
C18 C 0.53510(13) 0.82181(16) 0.39841(6) 0.0192(3) Uani 1 1 d . . . . .
C19 C 0.46886(15) 0.76403(18) 0.35024(7) 0.0250(3) Uani 1 1 d . . . . .
H19 H 0.401580 0.693772 0.355510 0.030 Uiso 1 1 calc R . . . .
C20 C 0.50138(15) 0.80939(19) 0.29436(7) 0.0274(3) Uani 1 1 d . . . . .
H20 H 0.456787 0.769752 0.261161 0.033 Uiso 1 1 calc R . . . .
C21 C 0.59946(14) 0.91309(17) 0.28700(6) 0.0229(3) Uani 1 1 d . . . . .
C22 C 0.66074(14) 0.97721(17) 0.33528(7) 0.0236(3) Uani 1 1 d . . . . .
H22 H 0.724476 1.052096 0.330223 0.028 Uiso 1 1 calc R . . . .
C9 C 0.09631(14) 0.98607(18) 0.43345(7) 0.0242(3) Uani 1 1 d . . . . .
H9 H 0.102038 1.088934 0.445091 0.029 Uiso 1 1 calc R . . . .
C13 C 0.11242(15) 0.66131(17) 0.62855(7) 0.0247(3) Uani 1 1 d . . . . .
H13 H 0.025077 0.689151 0.625480 0.030 Uiso 1 1 calc R . . . .
C4 C 0.72968(14) 0.68811(18) 0.47743(7) 0.0245(3) Uani 1 1 d . . . . .
H4A H 0.736271 0.662264 0.435857 0.037 Uiso 1 1 calc GR . . . .
H4B H 0.762945 0.604564 0.501391 0.037 Uiso 1 1 calc GR . . . .
H4C H 0.779391 0.779647 0.485745 0.037 Uiso 1 1 calc GR . . . .
C15 C 0.28240(15) 0.53686(19) 0.68045(7) 0.0270(3) Uani 1 1 d . . . . .
H15 H 0.312869 0.478581 0.712743 0.032 Uiso 1 1 calc R . . . .
C14 C 0.15486(15) 0.57635(19) 0.67635(7) 0.0267(3) Uani 1 1 d . . . . .
C3 C 0.61534(15) 0.77193(18) 0.59772(7) 0.0265(3) Uani 1 1 d . . . . .
H3A H 0.613321 0.879155 0.587034 0.040 Uiso 1 1 calc GR . . . .
H3B H 0.704041 0.737441 0.600438 0.040 Uiso 1 1 calc GR . . . .
H3C H 0.574741 0.758085 0.635650 0.040 Uiso 1 1 calc GR . . . .
C7 C -0.01813(15) 0.7822(2) 0.38489(7) 0.0283(4) Uani 1 1 d . . . . .
H7 H -0.090427 0.748569 0.362836 0.034 Uiso 1 1 calc R . . . .
C8 C -0.00977(15) 0.93179(19) 0.40162(7) 0.0282(4) Uani 1 1 d . . . . .
H8 H -0.077096 0.999163 0.391380 0.034 Uiso 1 1 calc R . . . .
C24 C 0.75020(16) 1.0149(2) 0.22097(8) 0.0376(4) Uani 1 1 d . . . . .
H24A H 0.767274 1.017493 0.178924 0.056 Uiso 1 1 calc GR . . . .
H24B H 0.816765 0.956107 0.241259 0.056 Uiso 1 1 calc GR . . . .
H24C H 0.749751 1.118184 0.236436 0.056 Uiso 1 1 calc GR . . . .
B1 B 0.36797(15) 0.76244(18) 0.48446(7) 0.0194(3) Uani 1 1 d . . . . .

loop_
_atom_site_aniso_label
_atom_site_aniso_U_11
_atom_site_aniso_U_22
_atom_site_aniso_U_33
_atom_site_aniso_U_23
_atom_site_aniso_U_13
_atom_site_aniso_U_12
O2 0.0193(5) 0.0200(5) 0.0211(5) 0.0009(4) -0.0041(4) 0.0000(4)
O1 0.0194(5) 0.0199(5) 0.0264(5) 0.0000(4) -0.0006(4) -0.0001(4)
O4 0.0301(6) 0.0482(7) 0.0187(5) 0.0068(5) 0.0022(4) -0.0046(5)
O3 0.0325(7) 0.0550(8) 0.0301(6) 0.0116(6) 0.0122(5) -0.0023(6)
N2 0.0194(6) 0.0200(6) 0.0181(6) 0.0011(5) 0.0004(5) -0.0014(5)
N1 0.0175(6) 0.0265(6) 0.0206(6) 0.0059(5) 0.0015(5) 0.0023(5)
C10 0.0176(7) 0.0234(7) 0.0156(6) 0.0006(5) 0.0007(5) -0.0012(5)
C5 0.0170(7) 0.0223(7) 0.0192(7) 0.0010(5) 0.0038(5) -0.0002(5)
C11 0.0215(7) 0.0183(7) 0.0198(7) -0.0001(5) 0.0015(6) -0.0019(5)
C23 0.0234(7) 0.0236(7) 0.0199(7) -0.0010(6) -0.0006(6) -0.0013(6)
C1 0.0186(7) 0.0228(7) 0.0213(7) 0.0047(6) -0.0004(6) 0.0008(5)
C12 0.0231(7) 0.0217(7) 0.0219(7) 0.0018(6) -0.0003(6) 0.0003(6)
C2 0.0194(7) 0.0179(7) 0.0225(7) -0.0001(5) -0.0007(6) -0.0018(5)
C6 0.0213(7) 0.0263(8) 0.0270(8) -0.0067(6) 0.0030(6) -0.0034(6)
C16 0.0217(7) 0.0257(7) 0.0219(7) 0.0035(6) -0.0003(6) -0.0006(6)
C17 0.0501(12) 0.0771(16) 0.0342(10) 0.0257(10) 0.0152(9) 0.0009(11)
C18 0.0194(7) 0.0203(7) 0.0178(7) 0.0010(5) 0.0019(5) 0.0023(5)
C19 0.0237(8) 0.0277(8) 0.0234(8) 0.0019(6) -0.0019(6) -0.0054(6)
C20 0.0270(8) 0.0349(9) 0.0201(7) -0.0002(6) -0.0044(6) -0.0048(6)
C21 0.0226(7) 0.0282(7) 0.0179(7) 0.0040(6) 0.0009(6) 0.0033(6)
C22 0.0218(7) 0.0249(7) 0.0240(8) 0.0028(6) 0.0008(6) -0.0024(6)
C9 0.0239(8) 0.0232(7) 0.0253(7) -0.0001(6) -0.0013(6) 0.0027(6)
C13 0.0203(7) 0.0260(8) 0.0278(8) -0.0014(6) 0.0024(6) 0.0002(6)
C4 0.0198(7) 0.0265(8) 0.0272(8) 0.0022(6) 0.0015(6) 0.0013(6)
C15 0.0303(8) 0.0298(8) 0.0208(7) 0.0049(6) -0.0002(6) -0.0028(6)
C14 0.0286(8) 0.0306(8) 0.0212(7) -0.0007(6) 0.0060(6) -0.0071(6)
C3 0.0252(8) 0.0315(8) 0.0228(8) 0.0033(6) -0.0021(6) -0.0045(6)
C7 0.0188(7) 0.0395(9) 0.0267(8) -0.0033(7) -0.0018(6) -0.0033(6)
C8 0.0201(7) 0.0351(9) 0.0294(8) 0.0012(7) -0.0019(6) 0.0045(6)
C24 0.0283(9) 0.0541(11) 0.0309(9) 0.0123(8) 0.0083(7) 0.0002(8)
B1 0.0178(8) 0.0207(8) 0.0198(8) 0.0016(6) 0.0012(6) -0.0002(6)

loop_
_atom_type_symbol
_atom_type_description
_atom_type_scat_dispersion_real
_atom_type_scat_dispersion_imag
_atom_type_scat_source
C C 0.0181 0.0091 'International Tables Vol C Tables 4.2.6.8 and 6.1.1.4'
H H 0.0000 0.0000 'International Tables Vol C Tables 4.2.6.8 and 6.1.1.4'
B B 0.0090 0.0039 'International Tables Vol C Tables 4.2.6.8 and 6.1.1.4'
N N 0.0311 0.0180 'International Tables Vol C Tables 4.2.6.8 and 6.1.1.4'
O O 0.0492 0.0322 'International Tables Vol C Tables 4.2.6.8 and 6.1.1.4'

loop_
_geom_angle_atom_site_label_1
_geom_angle_atom_site_label_2
_geom_angle_atom_site_label_3
_geom_angle
_geom_angle_site_symmetry_1
_geom_angle_site_symmetry_3
_geom_angle_publ_flag
C10 O2 B1 106.99(11) . . ?
C5 O1 B1 107.24(11) . . ?
C21 O4 C24 116.55(12) . . ?
C14 O3 C17 116.59(14) . . ?
C2 N2 C18 122.35(12) . . ?
C2 N2 B1 112.28(12) . . ?
C18 N2 B1 125.34(11) . . ?
C11 N1 C1 119.72(12) . . ?
C11 N1 B1 125.22(12) . . ?
C1 N1 B1 113.34(12) . . ?
O2 C10 C5 110.44(12) . . ?
O2 C10 C9 128.28(13) . . ?
C9 C10 C5 121.23(13) . . ?
O1 C5 C10 110.40(12) . . ?
O1 C5 C6 128.03(14) . . ?
C6 C5 C10 121.55(14) . . ?
N1 C11 C12 120.42(13) . . ?
N1 C11 C16 122.40(13) . . ?
C16 C11 C12 117.18(14) . . ?
C18 C23 H23 119.9 . . ?
C18 C23 C22 120.29(14) . . ?
C22 C23 H23 119.9 . . ?
N1 C1 H1 109.4 . . ?
N1 C1 C2 104.06(11) . . ?
N1 C1 C3 114.78(13) . . ?
C2 C1 H1 109.4 . . ?
C2 C1 C3 109.65(12) . . ?
C3 C1 H1 109.4 . . ?
C11 C12 H12 119.5 . . ?
C13 C12 C11 120.93(14) . . ?
C13 C12 H12 119.5 . . ?
N2 C2 C1 112.01(13) . . ?
N2 C2 C4 126.43(13) . . ?
C4 C2 C1 121.56(12) . . ?
C5 C6 H6 121.2 . . ?
C5 C6 C7 117.60(14) . . ?
C7 C6 H6 121.2 . . ?
C11 C16 H16 119.1 . . ?
C15 C16 C11 121.81(14) . . ?
C15 C16 H16 119.1 . . ?
O3 C17 H17A 109.5 . . ?
O3 C17 H17B 109.5 . . ?
O3 C17 H17C 109.5 . . ?
H17A C17 H17B 109.5 . . ?
H17A C17 H17C 109.5 . . ?
H17B C17 H17C 109.5 . . ?
C23 C18 N2 119.72(13) . . ?
C23 C18 C19 120.33(13) . . ?
C19 C18 N2 119.95(13) . . ?
C18 C19 H19 120.2 . . ?
C20 C19 C18 119.63(14) . . ?
C20 C19 H19 120.2 . . ?
C19 C20 H20 120.1 . . ?
C19 C20 C21 119.86(14) . . ?
C21 C20 H20 120.1 . . ?
O4 C21 C20 115.86(14) . . ?
O4 C21 C22 123.71(14) . . ?
C22 C21 C20 120.43(14) . . ?
C23 C22 H22 120.4 . . ?
C21 C22 C23 119.27(14) . . ?
C21 C22 H22 120.4 . . ?
C10 C9 H9 121.2 . . ?
C10 C9 C8 117.51(14) . . ?
C8 C9 H9 121.2 . . ?
C12 C13 H13 119.4 . . ?
C12 C13 C14 121.12(14) . . ?
C14 C13 H13 119.4 . . ?
C2 C4 H4A 109.5 . . ?
C2 C4 H4B 109.5 . . ?
C2 C4 H4C 109.5 . . ?
H4A C4 H4B 109.5 . . ?
H4A C4 H4C 109.5 . . ?
H4B C4 H4C 109.5 . . ?
C16 C15 H15 120.0 . . ?
C14 C15 C16 120.04(14) . . ?
C14 C15 H15 120.0 . . ?
O3 C14 C13 116.15(14) . . ?
O3 C14 C15 124.92(15) . . ?
C15 C14 C13 118.92(14) . . ?
C1 C3 H3A 109.5 . . ?
C1 C3 H3B 109.5 . . ?
C1 C3 H3C 109.5 . . ?
H3A C3 H3B 109.5 . . ?
H3A C3 H3C 109.5 . . ?
H3B C3 H3C 109.5 . . ?
C6 C7 H7 119.5 . . ?
C8 C7 C6 120.93(14) . . ?
C8 C7 H7 119.5 . . ?
C9 C8 H8 119.4 . . ?
C7 C8 C9 121.17(15) . . ?
C7 C8 H8 119.4 . . ?
O4 C24 H24A 109.5 . . ?
O4 C24 H24B 109.5 . . ?
O4 C24 H24C 109.5 . . ?
H24A C24 H24B 109.5 . . ?
H24A C24 H24C 109.5 . . ?
H24B C24 H24C 109.5 . . ?
O2 B1 O1 104.90(11) . . ?
O2 B1 N2 111.32(11) . . ?
O2 B1 N1 117.20(12) . . ?
O1 B1 N2 109.97(12) . . ?
O1 B1 N1 115.59(12) . . ?
N1 B1 N2 97.80(11) . . ?

loop_
_geom_bond_atom_site_label_1
_geom_bond_atom_site_label_2
_geom_bond_distance
_geom_bond_site_symmetry_2
_geom_bond_publ_flag
O2 C10 1.3717(16) . ?
O2 B1 1.4803(19) . ?
O1 C5 1.3639(17) . ?
O1 B1 1.4845(19) . ?
O4 C21 1.3723(18) . ?
O4 C24 1.428(2) . ?
O3 C17 1.424(2) . ?
O3 C14 1.3768(19) . ?
N2 C2 1.2898(19) . ?
N2 C18 1.4434(18) . ?
N2 B1 1.6053(19) . ?
N1 C11 1.3972(19) . ?
N1 C1 1.4506(18) . ?
N1 B1 1.5008(19) . ?
C10 C5 1.396(2) . ?
C10 C9 1.374(2) . ?
C5 C6 1.371(2) . ?
C11 C12 1.406(2) . ?
C11 C16 1.398(2) . ?
C23 H23 0.9500 . ?
C23 C18 1.382(2) . ?
C23 C22 1.390(2) . ?
C1 H1 1.0000 . ?
C1 C2 1.496(2) . ?
C1 C3 1.541(2) . ?
C12 H12 0.9500 . ?
C12 C13 1.382(2) . ?
C2 C4 1.484(2) . ?
C6 H6 0.9500 . ?
C6 C7 1.401(2) . ?
C16 H16 0.9500 . ?
C16 C15 1.394(2) . ?
C17 H17A 0.9800 . ?
C17 H17B 0.9800 . ?
C17 H17C 0.9800 . ?
C18 C19 1.387(2) . ?
C19 H19 0.9500 . ?
C19 C20 1.386(2) . ?
C20 H20 0.9500 . ?
C20 C21 1.391(2) . ?
C21 C22 1.387(2) . ?
C22 H22 0.9500 . ?
C9 H9 0.9500 . ?
C9 C8 1.402(2) . ?
C13 H13 0.9500 . ?
C13 C14 1.391(2) . ?
C4 H4A 0.9800 . ?
C4 H4B 0.9800 . ?
C4 H4C 0.9800 . ?
C15 H15 0.9500 . ?
C15 C14 1.384(2) . ?
C3 H3A 0.9800 . ?
C3 H3B 0.9800 . ?
C3 H3C 0.9800 . ?
C7 H7 0.9500 . ?
C7 C8 1.380(2) . ?
C8 H8 0.9500 . ?
C24 H24A 0.9800 . ?
C24 H24B 0.9800 . ?
C24 H24C 0.9800 . ?
